data_4133151
loop_
_publ_author_name
'Mao, Lingling'
'Guo, Peijun'
'Kepenekian, Mika\"el'
'Hadar, Ido'
'Katan, Claudine'
'Even, Jacky'
'Schaller, Richard D.'
'Stoumpos, Constantinos C.'
'Kanatzidis, Mercouri G.'

_publ_section_title
;
 Structural Diversity in White-Light-Emitting Hybrid Lead Bromide
 Perovskites.
;
_journal_issue 40
_journal_name_full 'Journal of the American Chemical Society'
_journal_page_first 13078
_journal_page_last 13088
_journal_paper_doi 10.1021/jacs.8b08691
_journal_volume 140
_journal_year 2018
_chemical_formula_moiety '0.5(Br6 Pb2), C6 H14 N'
_chemical_formula_sum 'C6 H14 Br3 N Pb'
_chemical_formula_weight 547.10
_space_group_crystal_system monoclinic
_space_group_IT_number 4
_space_group_name_Hall 'P 2yb'
_space_group_name_H-M_alt 'P 1 21 1'
_atom_sites_solution_hydrogens geom
_atom_sites_solution_primary direct
_audit_creation_date 2018-05-01
_audit_creation_method
;
Olex2 1.2
(compiled 2015.01.26 svn.r3150 for OlexSys, GUI svn.r4998)
;
_cell_angle_alpha 90
_cell_angle_beta 89.9990(10)
_cell_angle_gamma 90
_cell_formula_units_Z 16
_cell_length_a 7.9457(4)
_cell_length_b 16.1647(9)
_cell_length_c 37.860(2)
_cell_measurement_reflns_used 9195
_cell_measurement_temperature 250(2)
_cell_measurement_theta_max 27.45
_cell_measurement_theta_min 2.74
_cell_volume 4862.7(4)
_computing_molecular_graphics 'Olex2 (Dolomanov et al., 2009)'
_computing_publication_material 'Olex2 (Dolomanov et al., 2009)'
_computing_structure_refinement 'XL (Sheldrick, 2008)'
_computing_structure_solution 'XT (Sheldrick, 2015)'
_diffrn_ambient_temperature 249.99
_diffrn_measured_fraction_theta_full 0.999
_diffrn_measured_fraction_theta_max 0.997
_diffrn_measurement_device_type 'Bruker APEX-II CCD'
_diffrn_measurement_method '\f and \w scans'
_diffrn_radiation_type MoK\a
_diffrn_radiation_wavelength 0.71073
_diffrn_reflns_av_R_equivalents 0.0401
_diffrn_reflns_av_unetI/netI 0.0642
_diffrn_reflns_Laue_measured_fraction_full 0.999
_diffrn_reflns_Laue_measured_fraction_max 0.997
_diffrn_reflns_limit_h_max 10
_diffrn_reflns_limit_h_min -10
_diffrn_reflns_limit_k_max 20
_diffrn_reflns_limit_k_min -20
_diffrn_reflns_limit_l_max 49
_diffrn_reflns_limit_l_min -48
_diffrn_reflns_number 44028
_diffrn_reflns_point_group_measured_fraction_full 0.978
_diffrn_reflns_point_group_measured_fraction_max 0.971
_diffrn_reflns_theta_full 26.000
_diffrn_reflns_theta_max 27.467
_diffrn_reflns_theta_min 1.076
_diffrn_standards_number 0
_exptl_absorpt_coefficient_mu 23.690
_exptl_absorpt_correction_T_max 0.36942
_exptl_absorpt_correction_T_min 0.02950
_exptl_absorpt_correction_type numerical
_exptl_crystal_colour colourless
_exptl_crystal_colour_primary colourless
_exptl_crystal_density_diffrn 2.989
_exptl_crystal_description needle
_exptl_crystal_F_000 3904
_exptl_crystal_size_max 0.656
_exptl_crystal_size_mid 0.125
_exptl_crystal_size_min 0.059
_refine_diff_density_max 2.159
_refine_diff_density_min -2.275
_refine_diff_density_rms 0.251
_refine_ls_abs_structure_details
;
 Flack x determined using 4123 quotients [(I+)-(I-)]/[(I+)+(I-)]
 (Parsons and Flack (2004), Acta Cryst. A60, s61).
;
_refine_ls_abs_structure_Flack 0.486(14)
_refine_ls_extinction_coef 0.000097(13)
_refine_ls_extinction_expression Fc^*^=kFc[1+0.001xFc^2^\l^3^/sin(2\q)]^-1/4^
_refine_ls_extinction_method SHELXL
_refine_ls_goodness_of_fit_ref 1.101
_refine_ls_hydrogen_treatment constr
_refine_ls_matrix_type full
_refine_ls_number_parameters 465
_refine_ls_number_reflns 21686
_refine_ls_number_restraints 42
_refine_ls_restrained_S_all 1.102
_refine_ls_R_factor_all 0.1117
_refine_ls_R_factor_gt 0.0500
_refine_ls_shift/su_max 0.037
_refine_ls_shift/su_mean 0.003
_refine_ls_structure_factor_coef Fsqd
_refine_ls_weighting_details 'w=1/[\s^2^(Fo^2^)+(0.0550P)^2^+21.2640P] where P=(Fo^2^+2Fc^2^)/3'
_refine_ls_weighting_scheme calc
_refine_ls_wR_factor_gt 0.1378
_refine_ls_wR_factor_ref 0.1639
_reflns_Friedel_coverage 0.882
_reflns_Friedel_fraction_full 0.956
_reflns_Friedel_fraction_max 0.944
_reflns_number_gt 10912
_reflns_number_total 21686
_reflns_threshold_expression 'I > 2\s(I)'
_cod_data_source_file ja8b08691_si_006.cif
_cod_data_source_block hexPbBr3
_cod_original_cell_volume 4862.7(5)
_cod_database_code 4133151
_shelxl_version_number 2013-4
_shelx_space_group_comment
;
The symmetry employed for this shelxl refinement is uniquely defined
by the following loop, which should always be used as a source of
symmetry information in preference to the above space-group names.
They are only intended as comments.
;
_shelx_estimated_absorpt_t_max 0.335
_shelx_estimated_absorpt_t_min 0.023
_olex2_refinement_description
;
1. Fixed Uiso
 At 1.2 times of:
  All C(H,H) groups, All N(H,H) groups
2. Restrained distances
 C2-C3
 1.5 with sigma of 0.02
 C3-C4
 1.5 with sigma of 0.02
 N2-C7
 1.5 with sigma of 0.02
 C7-C8
 1.5 with sigma of 0.02
 C8-C9
 1.5 with sigma of 0.02
 C9-C10
 1.5 with sigma of 0.02
 C10-C11
 1.5 with sigma of 0.02
 C11-C12
 1.5 with sigma of 0.02
 C12-N2
 1.5 with sigma of 0.02
 N3-C13
 1.5 with sigma of 0.02
 C13-C14
 1.5 with sigma of 0.02
 C14-C15
 1.5 with sigma of 0.02
 C16-C17
 1.5 with sigma of 0.02
 C17-C18
 1.5 with sigma of 0.02
 N3-C18
 1.5 with sigma of 0.02
 N4-C19
 1.5 with sigma of 0.02
 C19-C20
 1.5 with sigma of 0.02
 C20-C21
 1.5 with sigma of 0.02
 C20-C21
 1.5 with sigma of 0.02
 C21-C22
 1.5 with sigma of 0.02
 C22-C23
 1.5 with sigma of 0.02
 C23-C24
 1.5 with sigma of 0.02
 C24-N4
 1.5 with sigma of 0.02
 N7-C37
 1.5 with sigma of 0.02
 C37-C38
 1.5 with sigma of 0.02
 C38-C39
 1.5 with sigma of 0.02
 C39-C40
 1.5 with sigma of 0.02
 C40-C41
 1.5 with sigma of 0.02
 C41-C42
 1.5 with sigma of 0.02
 C42-N7
 1.5 with sigma of 0.02
 N8-C43
 1.5 with sigma of 0.02
 C43-C44
 1.5 with sigma of 0.02
 C44-C45
 1.5 with sigma of 0.02
 C45-C46
 1.5 with sigma of 0.02
 C46-C47
 1.5 with sigma of 0.02
 C47-C48
 1.5 with sigma of 0.02
 C48-N8
 1.5 with sigma of 0.02
 N9-C55
 1.5 with sigma of 0.02
 C55-C56
 1.5 with sigma of 0.02
 C58-C59
 1.5 with sigma of 0.02
 C59-C60
 1.5 with sigma of 0.02
3. Uiso/Uaniso restraints and constraints
Uiso(N1) = Uiso(N2) = Uiso(N3) = Uiso(N4) = Uiso(N7) = Uiso(N8) = Uiso(C2) =
Uiso(C3) = Uiso(C4) = Uiso(C7) = Uiso(C8) = Uiso(C9) = Uiso(C10) = Uiso(C11) =
Uiso(C12) = Uiso(C13) = Uiso(C14) = Uiso(C15) = Uiso(C16) = Uiso(C17) =
Uiso(C18) = Uiso(C19) = Uiso(C20) = Uiso(C21) = Uiso(C22) = Uiso(C23) =
Uiso(C24) = Uiso(C37) = Uiso(C38) = Uiso(C39) = Uiso(C40) = Uiso(C41) =
Uiso(C42) = Uiso(C43) = Uiso(C44) = Uiso(C45) = Uiso(C46) = Uiso(C47) =
Uiso(C48)
Uiso(N9) = Uiso(C55) = Uiso(C56) = Uiso(C58) = Uiso(C59) = Uiso(C60)
Uiso(N10) = Uiso(C49) = Uiso(C50) = Uiso(C51) = Uiso(C52) = Uiso(C53) =
Uiso(C54)
Uiso(N9) = Uiso(C55) = Uiso(C56) = Uiso(C58) = Uiso(C59) = Uiso(C60)
4.a Secondary CH2 refined with riding coordinates:
 N1(H1A,H1B), C2(H2A,H2B), C3(H3A,H3B), C4(H4A,H4B), N2(H2C,H2D), C7(H7A,H7B),
 C8(H8A,H8B), C9(H9A,H9B), C10(H10A,H10B), C11(H11A,H11B), C12(H12A,H12B),
 N3(H3C,H3D), C13(H13A,H13B), C14(H14A,H14B), C15(H15A,H15B), C16(H16A,H16B),
 C17(H17A,H17B), C18(H18A,H18B), N4(H4C,H4D), C19(H19A,H19B), C20(H20A,H20B),
 C21(H21A,H21B), C22(H22A,H22B), C23(H23A,H23B), C24(H24A,H24B), N7(H7C,H7D),
 C37(H37A,H37B), C38(H38A,H38B), C39(H39A,H39B), C40(H40A,H40B), C41(H41A,H41B),
  C42(H42A,H42B), N8(H8C,H8D), C43(H43A,H43B), C44(H44A,H44B), C45(H45A,H45B),
 C46(H46A,H46B), C47(H47A,H47B), C48(H48A,H48B), N9(H9C,H9D), N10(H10C,H10D),
 C49(H49A,H49B), C60(H60A,H60B), C55(H55A,H55B), C54(H54A,H54B), C53(H53A,H53B),
  C52(H52A,H52B), C59(H59A,H59B), C56(H56A,H56B), C58(H58A,H58B), C50(H50A,
 H50B), C51(H51A,H51B), C64(H64A,H64B), C0AA(H0AA,H0AB), C63(H63A,H63B),
 C62(H62A,H62B)
;
_olex2_submission_special_instructions 'No special instructions were received'

loop_
_space_group_symop_operation_xyz
'x, y, z'
'-x, y+1/2, -z'

loop_
_atom_site_label
_atom_site_type_symbol
_atom_site_fract_x
_atom_site_fract_y
_atom_site_fract_z
_atom_site_U_iso_or_equiv
_atom_site_adp_type
_atom_site_occupancy
_atom_site_site_symmetry_order
_atom_site_calc_flag
_atom_site_refinement_flags_posn
Pb01 Pb 0.47334(18) -0.12869(7) 1.25265(4) 0.0281(4) Uani 1 1 d .
Pb02 Pb -0.02657(17) -0.12859(7) 1.24728(4) 0.0291(4) Uani 1 1 d .
Br0B Br 0.7009(5) -0.2555(3) 1.22419(13) 0.0462(12) Uani 1 1 d .
Br0L Br 0.7026(6) -0.0001(3) 1.22519(14) 0.0513(13) Uani 1 1 d .
Br0P Br -0.2241(5) -0.1301(3) 1.31107(11) 0.0410(12) Uani 1 1 d .
Br0S Br 0.2012(6) -0.0015(3) 1.27568(14) 0.0519(13) Uani 1 1 d .
Br0T Br 0.2755(5) -0.1292(3) 1.18898(11) 0.0418(12) Uani 1 1 d .
Br09 Br 0.2013(6) -0.2562(3) 1.27516(13) 0.0453(12) Uani 1 1 d .
Pb03 Pb 0.02622(13) 0.12554(9) 0.50252(4) 0.0236(3) Uani 1 1 d .
Pb04 Pb 0.52645(13) 0.12556(9) 0.49741(4) 0.0233(3) Uani 1 1 d .
Br0D Br 0.2988(6) -0.0026(3) 0.52499(15) 0.0464(13) Uani 1 1 d .
Br0E Br 0.2231(4) 0.1280(3) 0.43889(10) 0.0347(9) Uani 1 1 d .
Br0F Br 0.7238(4) 0.1270(3) 0.56117(10) 0.0350(9) Uani 1 1 d .
Br0G Br -0.2003(6) -0.0035(3) 0.47553(13) 0.0439(12) Uani 1 1 d .
Br0M Br 0.2991(6) 0.2534(3) 0.52552(13) 0.0438(12) Uani 1 1 d .
Br0O Br -0.2016(6) 0.2526(3) 0.47387(14) 0.0451(13) Uani 1 1 d .
Pb05 Pb 0.5047(2) 0.12356(12) 0.99961(6) 0.0599(6) Uani 1 1 d .
Pb06 Pb 1.0050(2) 0.12347(12) 1.00034(6) 0.0609(6) Uani 1 1 d .
Br0H Br 0.7623(11) -0.0042(4) 0.97508(19) 0.125(3) Uani 1 1 d .
Br0I Br 0.7457(7) 0.1260(4) 1.06110(14) 0.0713(17) Uani 1 1 d .
Br0J Br 1.2441(7) 0.1243(4) 0.93871(14) 0.0730(17) Uani 1 1 d .
Br0K Br 0.2620(11) -0.0042(4) 1.02496(18) 0.126(3) Uani 1 1 d .
Br0N Br 0.2627(11) 0.2509(4) 1.02629(19) 0.124(3) Uani 1 1 d .
Br0U Br 0.7620(11) 0.2518(4) 0.97410(18) 0.121(3) Uani 1 1 d .
Pb07 Pb 0.47441(17) -0.12871(8) 0.75272(4) 0.0307(4) Uani 1 1 d .
Pb08 Pb 0.97428(17) -0.12893(8) 0.74727(4) 0.0291(4) Uani 1 1 d .
Br0A Br 0.7751(5) -0.1285(3) 0.81117(12) 0.0405(11) Uani 1 1 d .
Br0C Br 0.2764(5) -0.1294(3) 0.68869(11) 0.0399(11) Uani 1 1 d .
Br0Q Br 1.2007(5) -0.2565(3) 0.77549(13) 0.0459(12) Uani 1 1 d .
Br0R Br 0.7018(5) -0.2566(3) 0.72448(13) 0.0452(12) Uani 1 1 d .
Br0V Br 1.2025(6) -0.0011(3) 0.77526(15) 0.0565(14) Uani 1 1 d .
Br0W Br 0.7007(6) -0.0015(3) 0.72464(14) 0.0550(14) Uani 1 1 d .
N1 N 0.543(4) 0.369(2) 1.0985(9) 0.0792(18) Uiso 1 1 d .
H1A H 0.4971 0.3139 1.1032 0.095 Uiso 1 1 calc R
H1B H 0.4474 0.4069 1.0968 0.095 Uiso 1 1 calc R
C2 C 0.731(5) 0.350(3) 1.0523(12) 0.0792(18) Uiso 1 1 d D
H2A H 0.7452 0.3514 1.0266 0.095 Uiso 1 1 calc R
H2B H 0.7257 0.2916 1.0586 0.095 Uiso 1 1 calc R
C3 C 0.898(5) 0.376(2) 1.0657(9) 0.0792(18) Uiso 1 1 d D
H3A H 0.9834 0.3505 1.0505 0.095 Uiso 1 1 calc R
H3B H 0.9071 0.4362 1.0622 0.095 Uiso 1 1 calc R
C4 C 0.945(5) 0.358(2) 1.1034(9) 0.0792(18) Uiso 1 1 d D
H4A H 1.0147 0.3080 1.1034 0.095 Uiso 1 1 calc R
H4B H 1.0172 0.4035 1.1116 0.095 Uiso 1 1 calc R
N2 N 0.792(4) 0.0956(18) 0.8018(8) 0.0792(18) Uiso 1 1 d D
H2C H 0.8243 0.0376 0.8051 0.095 Uiso 1 1 calc R
H2D H 0.7992 0.1077 0.7765 0.095 Uiso 1 1 calc R
C7 C 0.916(5) 0.150(2) 0.8211(9) 0.0792(18) Uiso 1 1 d D
H7A H 1.0184 0.1575 0.8071 0.095 Uiso 1 1 calc R
H7B H 0.8669 0.2040 0.8263 0.095 Uiso 1 1 calc R
C8 C 0.953(5) 0.104(2) 0.8537(8) 0.0792(18) Uiso 1 1 d D
H8A H 1.0615 0.1239 0.8626 0.095 Uiso 1 1 calc R
H8B H 0.9660 0.0460 0.8476 0.095 Uiso 1 1 calc R
C9 C 0.831(4) 0.110(2) 0.8830(10) 0.0792(18) Uiso 1 1 d D
H9A H 0.8848 0.1427 0.9015 0.095 Uiso 1 1 calc R
H9B H 0.8201 0.0534 0.8925 0.095 Uiso 1 1 calc R
C10 C 0.659(4) 0.142(2) 0.8791(9) 0.0792(18) Uiso 1 1 d D
H10A H 0.6657 0.2013 0.8744 0.095 Uiso 1 1 calc R
H10B H 0.5997 0.1344 0.9015 0.095 Uiso 1 1 calc R
C11 C 0.554(5) 0.101(2) 0.8496(8) 0.0792(18) Uiso 1 1 d D
H11A H 0.5417 0.0428 0.8557 0.095 Uiso 1 1 calc R
H11B H 0.4415 0.1260 0.8506 0.095 Uiso 1 1 calc R
C12 C 0.610(4) 0.105(2) 0.8132(9) 0.0792(18) Uiso 1 1 d D
H12A H 0.5722 0.1592 0.8041 0.095 Uiso 1 1 calc R
H12B H 0.5452 0.0633 0.8004 0.095 Uiso 1 1 calc R
N3 N 0.843(4) -0.1429(18) 1.1340(9) 0.0792(18) Uiso 1 1 d D
H3C H 0.8220 -0.2005 1.1408 0.095 Uiso 1 1 calc R
H3D H 0.8967 -0.1164 1.1543 0.095 Uiso 1 1 calc R
C13 C 0.974(5) -0.146(2) 1.1052(9) 0.0792(18) Uiso 1 1 d D
H13A H 1.0839 -0.1324 1.1156 0.095 Uiso 1 1 calc R
H13B H 0.9803 -0.2022 1.0960 0.095 Uiso 1 1 calc R
C14 C 0.942(5) -0.088(2) 1.0753(9) 0.0792(18) Uiso 1 1 d D
H14A H 1.0473 -0.0766 1.0626 0.095 Uiso 1 1 calc R
H14B H 0.8960 -0.0358 1.0839 0.095 Uiso 1 1 calc R
C15 C 0.818(5) -0.131(2) 1.0511(11) 0.0792(18) Uiso 1 1 d D
H15A H 0.8603 -0.1862 1.0456 0.095 Uiso 1 1 calc R
H15B H 0.8116 -0.0999 1.0289 0.095 Uiso 1 1 calc R
C16 C 0.592(5) -0.142(3) 1.0700(10) 0.0792(18) Uiso 1 1 d D
H16A H 0.5220 -0.1044 1.0558 0.095 Uiso 1 1 calc R
H16B H 0.5560 -0.1979 1.0640 0.095 Uiso 1 1 calc R
C17 C 0.538(5) -0.129(2) 1.1072(9) 0.0792(18) Uiso 1 1 d D
H17A H 0.4500 -0.0858 1.1077 0.095 Uiso 1 1 calc R
H17B H 0.4879 -0.1799 1.1161 0.095 Uiso 1 1 calc R
C18 C 0.675(4) -0.104(2) 1.1305(10) 0.0792(18) Uiso 1 1 d D
H18A H 0.6266 -0.1038 1.1543 0.095 Uiso 1 1 calc R
H18B H 0.6969 -0.0455 1.1248 0.095 Uiso 1 1 calc R
N4 N 0.350(4) 0.1083(18) 1.1941(8) 0.0792(18) Uiso 1 1 d D
H4C H 0.3261 0.0488 1.1939 0.095 Uiso 1 1 calc R
H4D H 0.4281 0.1197 1.2135 0.095 Uiso 1 1 calc R
C19 C 0.431(4) 0.135(3) 1.1576(8) 0.0792(18) Uiso 1 1 d D
H19A H 0.4882 0.1879 1.1622 0.095 Uiso 1 1 calc R
H19B H 0.5206 0.0948 1.1529 0.095 Uiso 1 1 calc R
C20 C 0.337(4) 0.147(2) 1.1223(9) 0.0792(18) Uiso 1 1 d D
H20A H 0.3095 0.2053 1.1193 0.095 Uiso 1 1 calc R
H20B H 0.4117 0.1306 1.1029 0.095 Uiso 1 1 calc R
C21 C 0.176(4) 0.096(2) 1.1199(10) 0.0792(18) Uiso 1 1 d D
H21A H 0.1256 0.1049 1.0966 0.095 Uiso 1 1 calc R
H21B H 0.2041 0.0375 1.1219 0.095 Uiso 1 1 calc R
C22 C 0.048(5) 0.117(2) 1.1475(8) 0.0792(18) Uiso 1 1 d D
H22A H 0.0296 0.1773 1.1463 0.095 Uiso 1 1 calc R
H22B H -0.0575 0.0908 1.1406 0.095 Uiso 1 1 calc R
C23 C 0.078(5) 0.097(2) 1.1848(9) 0.0792(18) Uiso 1 1 d D
H23A H -0.0282 0.0990 1.1979 0.095 Uiso 1 1 calc R
H23B H 0.1232 0.0405 1.1867 0.095 Uiso 1 1 calc R
C24 C 0.194(4) 0.154(2) 1.1994(11) 0.0792(18) Uiso 1 1 d D
H24A H 0.1725 0.1645 1.2245 0.095 Uiso 1 1 calc R
H24B H 0.1946 0.2067 1.1865 0.095 Uiso 1 1 calc R
N7 N 0.569(4) 0.399(2) 0.5728(8) 0.0792(18) Uiso 1 1 d D
H7C H 0.6127 0.4550 0.5769 0.095 Uiso 1 1 calc R
H7D H 0.4678 0.4049 0.5582 0.095 Uiso 1 1 calc R
C37 C 0.698(4) 0.353(2) 0.5516(10) 0.0792(18) Uiso 1 1 d D
H37A H 0.6781 0.3651 0.5266 0.095 Uiso 1 1 calc R
H37B H 0.6770 0.2934 0.5549 0.095 Uiso 1 1 calc R
C38 C 0.882(4) 0.369(2) 0.5596(9) 0.0792(18) Uiso 1 1 d D
H38A H 0.9502 0.3315 0.5453 0.095 Uiso 1 1 calc R
H38B H 0.9086 0.4258 0.5521 0.095 Uiso 1 1 calc R
C39 C 0.932(5) 0.359(2) 0.5979(8) 0.0792(18) Uiso 1 1 d D
H39A H 1.0014 0.4079 0.6033 0.095 Uiso 1 1 calc R
H39B H 1.0090 0.3118 0.5983 0.095 Uiso 1 1 calc R
C40 C 0.819(4) 0.348(2) 0.6297(10) 0.0792(18) Uiso 1 1 d D
H40A H 0.7979 0.2886 0.6321 0.095 Uiso 1 1 calc R
H40B H 0.8839 0.3649 0.6505 0.095 Uiso 1 1 calc R
C41 C 0.654(4) 0.390(2) 0.6320(10) 0.0792(18) Uiso 1 1 d D
H41A H 0.6730 0.4494 0.6287 0.095 Uiso 1 1 calc R
H41B H 0.6116 0.3828 0.6562 0.095 Uiso 1 1 calc R
C42 C 0.516(5) 0.365(2) 0.6074(9) 0.0792(18) Uiso 1 1 d D
H42A H 0.5061 0.3046 0.6064 0.095 Uiso 1 1 calc R
H42B H 0.4081 0.3884 0.6149 0.095 Uiso 1 1 calc R
N8 N 0.590(4) 0.0943(19) 1.3159(8) 0.0792(18) Uiso 1 1 d D
H8C H 0.5014 0.1099 1.2993 0.095 Uiso 1 1 calc R
H8D H 0.5893 0.0338 1.3176 0.095 Uiso 1 1 calc R
C43 C 0.543(5) 0.128(3) 1.3518(8) 0.0792(18) Uiso 1 1 d D
H43A H 0.4979 0.1838 1.3471 0.095 Uiso 1 1 calc R
H43B H 0.4464 0.0950 1.3595 0.095 Uiso 1 1 calc R
C44 C 0.651(4) 0.137(3) 1.3835(9) 0.0792(18) Uiso 1 1 d D
H44A H 0.5951 0.1101 1.4033 0.095 Uiso 1 1 calc R
H44B H 0.6592 0.1964 1.3892 0.095 Uiso 1 1 calc R
C45 C 0.828(4) 0.103(2) 1.3806(10) 0.0792(18) Uiso 1 1 d D
H45A H 0.8869 0.1236 1.4015 0.095 Uiso 1 1 calc R
H45B H 0.8158 0.0433 1.3839 0.095 Uiso 1 1 calc R
C46 C 0.950(5) 0.113(2) 1.3508(8) 0.0792(18) Uiso 1 1 d D
H46A H 1.0483 0.1415 1.3604 0.095 Uiso 1 1 calc R
H46B H 0.9870 0.0571 1.3443 0.095 Uiso 1 1 calc R
C47 C 0.904(5) 0.156(2) 1.3174(9) 0.0792(18) Uiso 1 1 d D
H47A H 0.8803 0.2139 1.3227 0.095 Uiso 1 1 calc R
H47B H 1.0012 0.1541 1.3014 0.095 Uiso 1 1 calc R
C48 C 0.760(4) 0.120(2) 1.2996(9) 0.0792(18) Uiso 1 1 d D
H48A H 0.8026 0.0702 1.2878 0.095 Uiso 1 1 calc R
H48B H 0.7315 0.1590 1.2807 0.095 Uiso 1 1 calc R
N9 N 0.782(3) -0.1422(16) 0.5519(8) 0.059(4) Uiso 1 1 d D
H9C H 0.8166 -0.2004 0.5506 0.071 Uiso 1 1 calc R
H9D H 0.7849 -0.1212 0.5276 0.071 Uiso 1 1 calc R
N10 N 0.290(3) 0.0977(16) 0.6989(7) 0.060(3) Uiso 1 1 d .
H10C H 0.2964 0.1112 0.7241 0.072 Uiso 1 1 calc R
H10D H 0.3269 0.0402 0.6962 0.072 Uiso 1 1 calc R
C49 C 0.400(4) 0.145(2) 0.6822(9) 0.060(3) Uiso 1 1 d .
H49A H 0.5029 0.1520 0.6960 0.072 Uiso 1 1 calc R
H49B H 0.3520 0.1997 0.6771 0.072 Uiso 1 1 calc R
C60 C 0.915(4) -0.101(2) 0.5699(8) 0.059(4) Uiso 1 1 d D
H60A H 0.8770 -0.0443 0.5753 0.071 Uiso 1 1 calc R
H60B H 1.0107 -0.0959 0.5537 0.071 Uiso 1 1 calc R
C55 C 0.606(4) -0.143(2) 0.5621(8) 0.059(4) Uiso 1 1 d D
H55A H 0.5586 -0.1963 0.5548 0.071 Uiso 1 1 calc R
H55B H 0.5483 -0.1001 0.5483 0.071 Uiso 1 1 calc R
C54 C 0.108(4) 0.102(2) 0.6883(9) 0.060(3) Uiso 1 1 d .
H54A H 0.0586 0.1474 0.7018 0.072 Uiso 1 1 calc R
H54B H 0.0559 0.0509 0.6975 0.072 Uiso 1 1 calc R
C53 C 0.045(4) 0.111(2) 0.6515(9) 0.060(3) Uiso 1 1 d .
H53A H -0.0475 0.0710 0.6491 0.072 Uiso 1 1 calc R
H53B H -0.0073 0.1659 0.6505 0.072 Uiso 1 1 calc R
C52 C 0.146(4) 0.1032(19) 0.6188(9) 0.060(3) Uiso 1 1 d .
H52A H 0.0806 0.1247 0.5988 0.072 Uiso 1 1 calc R
H52B H 0.1690 0.0446 0.6143 0.072 Uiso 1 1 calc R
C59 C 0.976(4) -0.1384(19) 0.6031(8) 0.059(4) Uiso 1 1 d D
H59A H 1.0170 -0.1942 0.5979 0.071 Uiso 1 1 calc R
H59B H 1.0718 -0.1060 0.6118 0.071 Uiso 1 1 calc R
C56 C 0.560(5) -0.130(2) 0.6008(8) 0.059(4) Uiso 1 1 d D
H56A H 0.4668 -0.0901 0.6004 0.071 Uiso 1 1 calc R
H56B H 0.5107 -0.1825 0.6084 0.071 Uiso 1 1 calc R
C58 C 0.848(4) -0.1437(19) 0.6316(9) 0.059(4) Uiso 1 1 d D
H58A H 0.9008 -0.1199 0.6527 0.071 Uiso 1 1 calc R
H58B H 0.8329 -0.2028 0.6365 0.071 Uiso 1 1 calc R
C50 C 0.432(4) 0.100(2) 0.6503(9) 0.060(3) Uiso 1 1 d .
H50A H 0.3957 0.0423 0.6524 0.072 Uiso 1 1 calc R
H50B H 0.5511 0.1019 0.6439 0.072 Uiso 1 1 calc R
C51 C 0.315(4) 0.151(2) 0.6216(9) 0.060(3) Uiso 1 1 d .
H51A H 0.2950 0.2079 0.6297 0.072 Uiso 1 1 calc R
H51B H 0.3706 0.1534 0.5985 0.072 Uiso 1 1 calc R
C64 C 0.820(6) 0.347(3) 1.1280(12) 0.089(13) Uiso 1 1 d .
H64A H 0.8757 0.3542 1.1509 0.107 Uiso 1 1 calc R
H64B H 0.7899 0.2886 1.1264 0.107 Uiso 1 1 calc R
C0AA C 0.663(6) -0.104(3) 0.6293(13) 0.112(16) Uiso 1 1 d .
H0AA H 0.6036 -0.1175 0.6513 0.135 Uiso 1 1 calc R
H0AB H 0.6744 -0.0442 0.6281 0.135 Uiso 1 1 calc R
C63 C 0.641(6) 0.365(3) 1.0549(13) 0.092(15) Uiso 1 1 d .
H63A H 0.5698 0.3300 1.0401 0.111 Uiso 1 1 calc R
H63B H 0.6351 0.4211 1.0451 0.111 Uiso 1 1 calc R
C62 C 0.646(6) 0.395(3) 1.1316(13) 0.106(16) Uiso 1 1 d .
H62A H 0.5876 0.3785 1.1533 0.128 Uiso 1 1 calc R
H62B H 0.6639 0.4548 1.1320 0.128 Uiso 1 1 calc R

loop_
_atom_site_aniso_label
_atom_site_aniso_U_11
_atom_site_aniso_U_22
_atom_site_aniso_U_33
_atom_site_aniso_U_23
_atom_site_aniso_U_13
_atom_site_aniso_U_12
Pb01 0.0188(5) 0.0284(9) 0.0371(9) 0.0022(8) -0.0007(6) 0.0024(6)
Pb02 0.0184(5) 0.0256(8) 0.0433(9) -0.0002(8) -0.0045(6) 0.0027(6)
Br0B 0.033(2) 0.046(3) 0.060(3) -0.019(2) -0.012(2) 0.0100(19)
Br0L 0.053(3) 0.041(3) 0.059(3) 0.027(2) -0.016(2) -0.009(2)
Br0P 0.029(2) 0.062(3) 0.032(2) 0.001(2) -0.0023(16) 0.006(2)
Br0S 0.040(2) 0.045(3) 0.071(3) -0.027(2) 0.011(2) -0.007(2)
Br0T 0.031(2) 0.057(3) 0.037(2) 0.002(2) -0.0038(18) -0.002(2)
Br09 0.043(2) 0.042(3) 0.051(3) 0.019(2) 0.013(2) 0.0158(19)
Pb03 0.0130(5) 0.0244(7) 0.0334(7) -0.0001(8) -0.0019(4) -0.0056(7)
Pb04 0.0125(5) 0.0245(7) 0.0331(7) 0.0003(9) 0.0000(4) -0.0054(7)
Br0D 0.034(2) 0.036(3) 0.069(4) 0.025(2) -0.010(2) -0.0118(18)
Br0E 0.0328(15) 0.045(2) 0.026(2) -0.003(2) -0.0005(14) -0.003(2)
Br0F 0.0304(15) 0.050(2) 0.025(2) 0.003(2) 0.0001(13) 0.005(2)
Br0G 0.044(3) 0.040(3) 0.048(3) -0.023(2) 0.010(2) -0.0148(19)
Br0M 0.058(3) 0.034(3) 0.040(3) -0.018(2) -0.016(2) 0.004(2)
Br0O 0.051(3) 0.030(3) 0.054(3) 0.020(2) 0.016(2) 0.0038(19)
Pb05 0.0681(10) 0.0519(12) 0.0598(11) -0.0068(11) -0.0245(8) 0.0130(12)
Pb06 0.0694(10) 0.0510(12) 0.0623(11) 0.0079(11) 0.0246(8) 0.0138(12)
Br0H 0.239(9) 0.059(4) 0.076(5) -0.018(3) 0.023(5) 0.018(4)
Br0I 0.091(3) 0.083(4) 0.041(3) -0.002(3) -0.001(2) -0.007(3)
Br0J 0.094(4) 0.083(4) 0.042(3) -0.005(3) 0.001(2) -0.025(3)
Br0K 0.251(10) 0.065(4) 0.062(4) 0.013(3) -0.012(5) 0.028(5)
Br0N 0.238(9) 0.061(4) 0.072(5) -0.019(3) -0.005(5) 0.037(5)
Br0U 0.238(9) 0.068(4) 0.058(4) 0.025(3) -0.011(5) 0.029(5)
Pb07 0.0182(5) 0.0313(9) 0.0425(10) 0.0006(9) 0.0023(6) -0.0026(7)
Pb08 0.0186(5) 0.0337(9) 0.0351(9) -0.0044(8) 0.0010(5) -0.0032(7)
Br0A 0.034(2) 0.053(3) 0.035(2) 0.001(2) 0.0022(17) 0.004(2)
Br0C 0.034(2) 0.055(3) 0.031(2) 0.002(2) 0.0013(17) -0.012(2)
Br0Q 0.035(2) 0.048(3) 0.055(3) 0.015(2) 0.013(2) 0.0045(19)
Br0R 0.034(2) 0.044(3) 0.057(3) -0.020(2) -0.012(2) 0.0049(19)
Br0V 0.053(3) 0.043(3) 0.074(4) -0.029(2) 0.016(2) -0.012(2)
Br0W 0.053(3) 0.046(3) 0.066(3) 0.027(2) -0.015(2) -0.018(2)

loop_
_atom_type_symbol
_atom_type_description
_atom_type_scat_dispersion_real
_atom_type_scat_dispersion_imag
_atom_type_scat_source
C C 0.0033 0.0016 'International Tables Vol C Tables 4.2.6.8 and 6.1.1.4'
H H 0.0000 0.0000 'International Tables Vol C Tables 4.2.6.8 and 6.1.1.4'
N N 0.0061 0.0033 'International Tables Vol C Tables 4.2.6.8 and 6.1.1.4'
Br Br -0.2901 2.4595 'International Tables Vol C Tables 4.2.6.8 and 6.1.1.4'
Pb Pb -3.3944 10.1111 'International Tables Vol C Tables 4.2.6.8 and 6.1.1.4'

loop_
_geom_angle_atom_site_label_1
_geom_angle_atom_site_label_2
_geom_angle_atom_site_label_3
_geom_angle
_geom_angle_site_symmetry_1
_geom_angle_site_symmetry_3
Br0B Pb01 Br0L 89.01(13) . .
Br0B Pb01 Br0S 172.93(14) . .
Br0B Pb01 Br09 93.77(13) . .
Br0L Pb01 Br0S 93.57(14) . .
Br0L Pb01 Br09 173.23(13) . .
Br0T Pb01 Br0B 91.55(14) . .
Br0T Pb01 Br0L 92.53(14) . .
Br0T Pb01 Br0S 81.77(13) . .
Br0T Pb01 Br09 81.24(13) . .
Br09 Pb01 Br0S 82.98(11) . .
Br0L Pb02 Br0B 83.29(11) 1_455 1_455
Br0P Pb02 Br0B 81.41(14) . 1_455
Br0P Pb02 Br0L 81.60(13) . 1_455
Br0P Pb02 Br0S 91.99(15) . .
Br0P Pb02 Br09 91.63(13) . .
Br0S Pb02 Br0B 172.93(14) . 1_455
Br0S Pb02 Br0L 93.31(14) . 1_455
Br09 Pb02 Br0B 93.81(14) . 1_455
Br09 Pb02 Br0L 172.96(15) . 1_455
Br09 Pb02 Br0S 88.86(13) . .
Pb01 Br0B Pb02 82.23(11) . 1_655
Pb01 Br0L Pb02 82.04(11) . 1_655
Pb02 Br0S Pb01 82.16(11) . .
Pb02 Br09 Pb01 82.20(11) . .
Br0D Pb03 Br0M 83.17(10) . .
Br0E Pb03 Br0D 81.93(13) . .
Br0E Pb03 Br0G 92.98(13) . .
Br0E Pb03 Br0M 81.16(13) . .
Br0E Pb03 Br0O 90.93(14) . .
Br0G Pb03 Br0D 92.80(14) . .
Br0G Pb03 Br0M 173.28(14) . .
Br0G Pb03 Br0O 89.46(12) . .
Br0O Pb03 Br0D 172.61(15) . .
Br0O Pb03 Br0M 93.89(14) . .
Br0D Pb04 Br0G 92.92(14) . 1_655
Br0D Pb04 Br0M 89.36(13) . .
Br0D Pb04 Br0O 173.46(14) . 1_655
Br0F Pb04 Br0D 92.46(14) . .
Br0F Pb04 Br0G 81.32(13) . 1_655
Br0F Pb04 Br0M 91.45(13) . .
Br0F Pb04 Br0O 81.75(14) . 1_655
Br0M Pb04 Br0G 172.51(14) . 1_655
Br0M Pb04 Br0O 93.80(14) . 1_655
Br0O Pb04 Br0G 83.24(11) 1_655 1_655
Pb04 Br0D Pb03 82.07(11) . .
Pb03 Br0G Pb04 81.93(11) . 1_455
Pb04 Br0M Pb03 81.99(11) . .
Pb03 Br0O Pb04 82.00(11) . 1_455
Br0H Pb05 Br0J 103.0(2) . 1_455
Br0H Pb05 Br0U 85.1(2) . .
Br0I Pb05 Br0H 79.50(19) . .
Br0I Pb05 Br0J 177.33(18) . 1_455
Br0I Pb05 Br0U 79.09(18) . .
Br0K Pb05 Br0H 93.6(2) . .
Br0K Pb05 Br0I 99.87(19) . .
Br0K Pb05 Br0J 79.06(18) . 1_455
Br0K Pb05 Br0N 87.3(2) . .
Br0K Pb05 Br0U 178.5(2) . .
Br0N Pb05 Br0H 177.4(2) . .
Br0N Pb05 Br0I 98.0(2) . .
Br0N Pb05 Br0J 79.56(18) . 1_455
Br0N Pb05 Br0U 94.0(2) . .
Br0U Pb05 Br0J 102.02(18) . 1_455
Br0H Pb06 Br0I 79.45(18) . .
Br0H Pb06 Br0J 99.37(19) . .
Br0H Pb06 Br0K 93.6(2) . 1_655
Br0H Pb06 Br0N 178.3(2) . 1_655
Br0H Pb06 Br0U 87.5(2) . .
Br0J Pb06 Br0I 177.13(18) . .
Br0J Pb06 Br0K 79.47(19) . 1_655
Br0J Pb06 Br0N 79.84(18) . 1_655
Br0K Pb06 Br0I 103.2(2) 1_655 .
Br0K Pb06 Br0N 84.80(19) 1_655 1_655
Br0N Pb06 Br0I 101.40(19) 1_655 .
Br0U Pb06 Br0I 78.96(19) . .
Br0U Pb06 Br0J 98.4(2) . .
Br0U Pb06 Br0K 177.7(2) . 1_655
Br0U Pb06 Br0N 94.1(2) . 1_655
Pb06 Br0H Pb05 82.39(16) . .
Pb05 Br0I Pb06 81.28(14) . .
Pb06 Br0J Pb05 81.09(14) . 1_655
Pb05 Br0K Pb06 82.31(16) . 1_455
Pb05 Br0N Pb06 81.90(15) . 1_455
Pb06 Br0U Pb05 81.79(15) . .
Br0C Pb07 Br0Q 81.37(13) . 1_455
Br0C Pb07 Br0R 91.53(14) . .
Br0C Pb07 Br0V 81.63(14) . 1_455
Br0C Pb07 Br0W 91.85(14) . .
Br0R Pb07 Br0Q 93.64(13) . 1_455
Br0R Pb07 Br0V 172.76(14) . 1_455
Br0V Pb07 Br0Q 83.05(11) 1_455 1_455
Br0W Pb07 Br0Q 172.74(14) . 1_455
Br0W Pb07 Br0R 89.10(14) . .
Br0W Pb07 Br0V 93.46(14) . 1_455
Br0A Pb08 Br0Q 91.86(13) . .
Br0A Pb08 Br0R 81.53(13) . .
Br0A Pb08 Br0V 91.97(15) . .
Br0A Pb08 Br0W 81.19(14) . .
Br0Q Pb08 Br0R 93.53(13) . .
Br0Q Pb08 Br0V 89.11(13) . .
Br0Q Pb08 Br0W 172.57(14) . .
Br0V Pb08 Br0R 173.06(14) . .
Br0V Pb08 Br0W 93.72(14) . .
Br0W Pb08 Br0R 82.91(11) . .
Pb08 Br0Q Pb07 82.06(11) . 1_655
Pb07 Br0R Pb08 82.00(11) . .
Pb08 Br0V Pb07 82.15(11) . 1_655
Pb07 Br0W Pb08 82.21(11) . .
H1A N1 H1B 106.8 . .
C63 N1 H1A 107.1 . .
C63 N1 H1B 107.1 . .
C63 N1 C62 121(3) . .
C62 N1 H1A 107.1 . .
C62 N1 H1B 107.1 . .
H2A C2 H2B 105.2 . .
C3 C2 H2A 103.4 . .
C3 C2 H2B 103.4 . .
C63 C2 H2A 103.3 . .
C63 C2 H2B 103.4 . .
C63 C2 C3 135(7) . .
C2 C3 H3A 107.4 . .
C2 C3 H3B 107.5 . .
H3A C3 H3B 107.0 . .
C4 C3 C2 119(4) . .
C4 C3 H3A 107.5 . .
C4 C3 H3B 107.5 . .
C3 C4 H4A 107.5 . .
C3 C4 H4B 107.5 . .
H4A C4 H4B 107.0 . .
C64 C4 C3 119(4) . .
C64 C4 H4A 107.5 . .
C64 C4 H4B 107.5 . .
H2C N2 H2D 107.5 . .
C7 N2 H2C 108.5 . .
C7 N2 H2D 108.5 . .
C7 N2 C12 115(3) . .
C12 N2 H2C 108.5 . .
C12 N2 H2D 108.5 . .
N2 C7 H7A 110.9 . .
N2 C7 H7B 110.9 . .
H7A C7 H7B 108.9 . .
C8 C7 N2 104(3) . .
C8 C7 H7A 110.9 . .
C8 C7 H7B 110.9 . .
C7 C8 H8A 107.7 . .
C7 C8 H8B 107.7 . .
C7 C8 C9 118(3) . .
H8A C8 H8B 107.1 . .
C9 C8 H8A 107.7 . .
C9 C8 H8B 107.7 . .
C8 C9 H9A 106.4 . .
C8 C9 H9B 106.4 . .
C8 C9 C10 124(3) . .
H9A C9 H9B 106.5 . .
C10 C9 H9A 106.4 . .
C10 C9 H9B 106.4 . .
C9 C10 H10A 108.5 . .
C9 C10 H10B 108.5 . .
C9 C10 C11 115(3) . .
H10A C10 H10B 107.5 . .
C11 C10 H10A 108.4 . .
C11 C10 H10B 108.4 . .
C10 C11 H11A 107.2 . .
C10 C11 H11B 107.2 . .
H11A C11 H11B 106.9 . .
C12 C11 C10 120(3) . .
C12 C11 H11A 107.2 . .
C12 C11 H11B 107.2 . .
N2 C12 H12A 106.4 . .
N2 C12 H12B 106.4 . .
C11 C12 N2 124(3) . .
C11 C12 H12A 106.4 . .
C11 C12 H12B 106.4 . .
H12A C12 H12B 106.5 . .
H3C N3 H3D 106.3 . .
C13 N3 H3C 106.1 . .
C13 N3 H3D 106.1 . .
C18 N3 H3C 106.1 . .
C18 N3 H3D 106.1 . .
C18 N3 C13 125(3) . .
N3 C13 H13A 108.6 . .
N3 C13 H13B 108.6 . .
H13A C13 H13B 107.6 . .
C14 C13 N3 114(3) . .
C14 C13 H13A 108.6 . .
C14 C13 H13B 108.6 . .
C13 C14 H14A 110.4 . .
C13 C14 H14B 110.4 . .
C13 C14 C15 107(3) . .
H14A C14 H14B 108.6 . .
C15 C14 H14A 110.4 . .
C15 C14 H14B 110.4 . .
C14 C15 H15A 108.5 . .
C14 C15 H15B 108.5 . .
C14 C15 C16 115(3) . .
H15A C15 H15B 107.5 . .
C16 C15 H15A 108.5 . .
C16 C15 H15B 108.5 . .
C15 C16 H16A 105.5 . .
C15 C16 H16B 105.5 . .
H16A C16 H16B 106.1 . .
C17 C16 C15 127(3) . .
C17 C16 H16A 105.5 . .
C17 C16 H16B 105.5 . .
C16 C17 H17A 108.9 . .
C16 C17 H17B 109.0 . .
H17A C17 H17B 107.7 . .
C18 C17 C16 113(4) . .
C18 C17 H17A 108.9 . .
C18 C17 H17B 109.0 . .
N3 C18 H18A 105.4 . .
N3 C18 H18B 105.4 . .
C17 C18 N3 127(3) . .
C17 C18 H18A 105.4 . .
C17 C18 H18B 105.5 . .
H18A C18 H18B 106.0 . .
H4C N4 H4D 108.3 . .
C19 N4 H4C 109.8 . .
C19 N4 H4D 109.9 . .
C24 N4 H4C 109.9 . .
C24 N4 H4D 109.9 . .
C24 N4 C19 109(3) . .
N4 C19 H19A 105.8 . .
N4 C19 H19B 105.9 . .
H19A C19 H19B 106.2 . .
C20 C19 N4 126(3) . .
C20 C19 H19A 105.8 . .
C20 C19 H19B 105.8 . .
C19 C20 H20A 108.9 . .
C19 C20 H20B 108.9 . .
H20A C20 H20B 107.7 . .
C21 C20 C19 113(3) . .
C21 C20 H20A 108.9 . .
C21 C20 H20B 108.9 . .
C20 C21 H21A 108.8 . .
C20 C21 H21B 108.8 . .
H21A C21 H21B 107.7 . .
C22 C21 C20 114(3) . .
C22 C21 H21A 108.8 . .
C22 C21 H21B 108.8 . .
C21 C22 H22A 107.1 . .
C21 C22 H22B 107.1 . .
H22A C22 H22B 106.8 . .
C23 C22 C21 121(4) . .
C23 C22 H22A 107.2 . .
C23 C22 H22B 107.1 . .
C22 C23 H23A 109.8 . .
C22 C23 H23B 109.8 . .
H23A C23 H23B 108.3 . .
C24 C23 C22 109(3) . .
C24 C23 H23A 109.8 . .
C24 C23 H23B 109.8 . .
N4 C24 H24A 111.9 . .
N4 C24 H24B 111.9 . .
C23 C24 N4 100(3) . .
C23 C24 H24A 111.9 . .
C23 C24 H24B 111.9 . .
H24A C24 H24B 109.6 . .
H7C N7 H7D 107.1 . .
C37 N7 H7C 107.7 . .
C37 N7 H7D 107.7 . .
C42 N7 H7C 107.7 . .
C42 N7 H7D 107.7 . .
C42 N7 C37 119(3) . .
N7 C37 H37A 107.9 . .
N7 C37 H37B 107.9 . .
N7 C37 C38 118(3) . .
H37A C37 H37B 107.2 . .
C38 C37 H37A 107.9 . .
C38 C37 H37B 107.9 . .
C37 C38 H38A 108.5 . .
C37 C38 H38B 108.5 . .
H38A C38 H38B 107.5 . .
C39 C38 C37 115(3) . .
C39 C38 H38A 108.5 . .
C39 C38 H38B 108.5 . .
C38 C39 H39A 105.3 . .
C38 C39 H39B 105.3 . .
C38 C39 C40 128(4) . .
H39A C39 H39B 106.0 . .
C40 C39 H39A 105.3 . .
C40 C39 H39B 105.3 . .
C39 C40 H40A 107.0 . .
C39 C40 H40B 107.0 . .
H40A C40 H40B 106.7 . .
C41 C40 C39 121(3) . .
C41 C40 H40A 107.0 . .
C41 C40 H40B 107.0 . .
C40 C41 H41A 107.5 . .
C40 C41 H41B 107.5 . .
C40 C41 C42 119(4) . .
H41A C41 H41B 107.0 . .
C42 C41 H41A 107.5 . .
C42 C41 H41B 107.5 . .
N7 C42 C41 104(3) . .
N7 C42 H42A 110.9 . .
N7 C42 H42B 110.9 . .
C41 C42 H42A 110.9 . .
C41 C42 H42B 110.9 . .
H42A C42 H42B 109.0 . .
H8C N8 H8D 107.1 . .
C43 N8 H8C 107.6 . .
C43 N8 H8D 107.6 . .
C43 N8 C48 119(3) . .
C48 N8 H8C 107.6 . .
C48 N8 H8D 107.6 . .
N8 C43 H43A 105.3 . .
N8 C43 H43B 105.3 . .
H43A C43 H43B 106.0 . .
C44 C43 N8 128(3) . .
C44 C43 H43A 105.3 . .
C44 C43 H43B 105.3 . .
C43 C44 H44A 108.2 . .
C43 C44 H44B 108.2 . .
C43 C44 C45 116(3) . .
H44A C44 H44B 107.3 . .
C45 C44 H44A 108.2 . .
C45 C44 H44B 108.2 . .
C44 C45 H45A 105.3 . .
C44 C45 H45B 105.3 . .
H45A C45 H45B 106.0 . .
C46 C45 C44 128(3) . .
C46 C45 H45A 105.3 . .
C46 C45 H45B 105.3 . .
C45 C46 H46A 106.8 . .
C45 C46 H46B 106.8 . .
H46A C46 H46B 106.6 . .
C47 C46 C45 122(3) . .
C47 C46 H46A 106.8 . .
C47 C46 H46B 106.8 . .
C46 C47 H47A 108.8 . .
C46 C47 H47B 108.8 . .
H47A C47 H47B 107.7 . .
C48 C47 C46 114(3) . .
C48 C47 H47A 108.9 . .
C48 C47 H47B 108.8 . .
N8 C48 H48A 105.4 . .
N8 C48 H48B 105.3 . .
C47 C48 N8 128(3) . .
C47 C48 H48A 105.4 . .
C47 C48 H48B 105.3 . .
H48A C48 H48B 106.0 . .
H9C N9 H9D 106.2 . .
C60 N9 H9C 105.8 . .
C60 N9 H9D 105.8 . .
C60 N9 C55 126(3) . .
C55 N9 H9C 105.8 . .
C55 N9 H9D 105.8 . .
H10C N10 H10D 107.0 . .
C49 N10 H10C 107.6 . .
C49 N10 H10D 107.6 . .
C49 N10 C54 119(3) . .
C54 N10 H10C 107.6 . .
C54 N10 H10D 107.6 . .
N10 C49 H49A 111.2 . .
N10 C49 H49B 111.2 . .
N10 C49 C50 103(3) . .
H49A C49 H49B 109.1 . .
C50 C49 H49A 111.2 . .
C50 C49 H49B 111.2 . .
N9 C60 H60A 108.0 . .
N9 C60 H60B 108.0 . .
N9 C60 C59 117(3) . .
H60A C60 H60B 107.3 . .
C59 C60 H60A 108.0 . .
C59 C60 H60B 108.0 . .
N9 C55 H55A 107.5 . .
N9 C55 H55B 107.6 . .
N9 C55 C56 119(3) . .
H55A C55 H55B 107.0 . .
C56 C55 H55A 107.5 . .
C56 C55 H55B 107.6 . .
N10 C54 H54A 106.0 . .
N10 C54 H54B 106.0 . .
N10 C54 C53 125(3) . .
H54A C54 H54B 106.3 . .
C53 C54 H54A 106.0 . .
C53 C54 H54B 106.0 . .
C54 C53 H53A 105.7 . .
C54 C53 H53B 105.8 . .
H53A C53 H53B 106.2 . .
C52 C53 C54 126(3) . .
C52 C53 H53A 105.7 . .
C52 C53 H53B 105.8 . .
C53 C52 H52A 109.3 . .
C53 C52 H52B 109.3 . .
C53 C52 C51 112(3) . .
H52A C52 H52B 107.9 . .
C51 C52 H52A 109.3 . .
C51 C52 H52B 109.3 . .
C60 C59 H59A 108.6 . .
C60 C59 H59B 108.6 . .
H59A C59 H59B 107.6 . .
C58 C59 C60 115(3) . .
C58 C59 H59A 108.6 . .
C58 C59 H59B 108.6 . .
C55 C56 H56A 104.9 . .
C55 C56 H56B 105.0 . .
H56A C56 H56B 105.8 . .
C0AA C56 C55 129(4) . .
C0AA C56 H56A 104.9 . .
C0AA C56 H56B 104.9 . .
C59 C58 H58A 106.2 . .
C59 C58 H58B 106.2 . .
C59 C58 C0AA 124(3) . .
H58A C58 H58B 106.4 . .
C0AA C58 H58A 106.2 . .
C0AA C58 H58B 106.2 . .
C49 C50 H50A 111.4 . .
C49 C50 H50B 111.5 . .
C49 C50 C51 102(3) . .
H50A C50 H50B 109.3 . .
C51 C50 H50A 111.5 . .
C51 C50 H50B 111.5 . .
C52 C51 C50 106(3) . .
C52 C51 H51A 110.5 . .
C52 C51 H51B 110.5 . .
C50 C51 H51A 110.5 . .
C50 C51 H51B 110.5 . .
H51A C51 H51B 108.7 . .
C4 C64 H64A 105.1 . .
C4 C64 H64B 105.1 . .
C4 C64 C62 129(4) . .
H64A C64 H64B 105.9 . .
C62 C64 H64A 105.1 . .
C62 C64 H64B 105.1 . .
C56 C0AA C58 117(4) . .
C56 C0AA H0AA 108.0 . .
C56 C0AA H0AB 108.0 . .
C58 C0AA H0AA 108.0 . .
C58 C0AA H0AB 108.0 . .
H0AA C0AA H0AB 107.2 . .
N1 C63 H63A 106.8 . .
N1 C63 H63B 106.8 . .
C2 C63 N1 122(7) . .
C2 C63 H63A 106.9 . .
C2 C63 H63B 106.8 . .
H63A C63 H63B 106.7 . .
N1 C62 C64 105(4) . .
N1 C62 H62A 110.8 . .
N1 C62 H62B 110.7 . .
C64 C62 H62A 110.8 . .
C64 C62 H62B 110.8 . .
H62A C62 H62B 108.8 . .

loop_
_geom_bond_atom_site_label_1
_geom_bond_atom_site_label_2
_geom_bond_distance
_geom_bond_site_symmetry_2
Pb01 Br0B 2.939(4) .
Pb01 Br0L 2.953(5) .
Pb01 Br0S 3.108(5) .
Pb01 Br0T 2.878(4) .
Pb01 Br09 3.107(5) .
Pb02 Br0B 3.109(5) 1_455
Pb02 Br0L 3.106(5) 1_455
Pb02 Br0P 2.881(5) .
Pb02 Br0S 2.941(5) .
Pb02 Br09 2.941(4) .
Br0B Pb02 3.109(4) 1_655
Br0L Pb02 3.106(5) 1_655
Pb03 Br0D 3.116(5) .
Pb03 Br0E 2.873(4) .
Pb03 Br0G 2.938(4) .
Pb03 Br0M 3.119(5) .
Pb03 Br0O 2.945(5) .
Pb04 Br0D 2.942(4) .
Pb04 Br0F 2.879(4) .
Pb04 Br0G 3.123(5) 1_655
Pb04 Br0M 2.944(5) .
Pb04 Br0O 3.112(5) 1_655
Br0G Pb04 3.123(5) 1_455
Br0O Pb04 3.111(5) 1_455
Pb05 Br0H 3.053(7) .
Pb05 Br0I 3.015(6) .
Pb05 Br0J 3.099(6) 1_455
Pb05 Br0K 2.984(8) .
Pb05 Br0N 2.992(7) .
Pb05 Br0U 3.068(8) .
Pb06 Br0H 2.982(8) .
Pb06 Br0I 3.088(6) .
Pb06 Br0J 3.009(6) .
Pb06 Br0K 3.049(7) 1_655
Pb06 Br0N 3.066(8) 1_655
Pb06 Br0U 3.003(7) .
Br0J Pb05 3.099(6) 1_655
Br0K Pb06 3.049(7) 1_455
Br0N Pb06 3.066(8) 1_455
Pb07 Br0C 2.890(4) .
Pb07 Br0Q 3.120(5) 1_455
Pb07 Br0R 2.946(4) .
Pb07 Br0V 3.107(5) 1_455
Pb07 Br0W 2.931(5) .
Pb08 Br0A 2.891(5) .
Pb08 Br0Q 2.938(4) .
Pb08 Br0R 3.113(4) .
Pb08 Br0V 2.946(5) .
Pb08 Br0W 3.115(5) .
Br0Q Pb07 3.120(5) 1_655
Br0V Pb07 3.107(5) 1_655
N1 H1A 0.9800 .
N1 H1B 0.9800 .
N1 C63 1.82(6) .
N1 C62 1.55(5) .
C2 H2A 0.9800 .
C2 H2B 0.9800 .
C2 C3 1.48(3) .
C2 C63 0.76(5) .
C3 H3A 0.9800 .
C3 H3B 0.9800 .
C3 C4 1.51(2) .
C4 H4A 0.9800 .
C4 H4B 0.9800 .
C4 C64 1.38(5) .
N2 H2C 0.9800 .
N2 H2D 0.9800 .
N2 C7 1.51(2) .
N2 C12 1.52(2) .
C7 H7A 0.9800 .
C7 H7B 0.9800 .
C7 C8 1.46(2) .
C8 H8A 0.9800 .
C8 H8B 0.9800 .
C8 C9 1.47(2) .
C9 H9A 0.9800 .
C9 H9B 0.9800 .
C9 C10 1.47(2) .
C10 H10A 0.9800 .
C10 H10B 0.9800 .
C10 C11 1.54(2) .
C11 H11A 0.9800 .
C11 H11B 0.9800 .
C11 C12 1.45(2) .
C12 H12A 0.9800 .
C12 H12B 0.9800 .
N3 H3C 0.9800 .
N3 H3D 0.9800 .
N3 C13 1.51(2) .
N3 C18 1.48(2) .
C13 H13A 0.9800 .
C13 H13B 0.9800 .
C13 C14 1.49(2) .
C14 H14A 0.9800 .
C14 H14B 0.9800 .
C14 C15 1.51(2) .
C15 H15A 0.9800 .
C15 H15B 0.9800 .
C15 C16 1.94(6) .
C16 H16A 0.9800 .
C16 H16B 0.9800 .
C16 C17 1.49(2) .
C17 H17A 0.9800 .
C17 H17B 0.9800 .
C17 C18 1.46(2) .
C18 H18A 0.9800 .
C18 H18B 0.9800 .
N4 H4C 0.9800 .
N4 H4D 0.9800 .
N4 C19 1.59(2) .
N4 C24 1.45(2) .
C19 H19A 0.9800 .
C19 H19B 0.9800 .
C19 C20 1.54(2) .
C20 H20A 0.9800 .
C20 H20B 0.9800 .
C20 C21 1.519(18) .
C21 H21A 0.9800 .
C21 H21B 0.9800 .
C21 C22 1.50(2) .
C22 H22A 0.9800 .
C22 H22B 0.9800 .
C22 C23 1.47(2) .
C23 H23A 0.9800 .
C23 H23B 0.9800 .
C23 C24 1.42(2) .
C24 H24A 0.9800 .
C24 H24B 0.9800 .
N7 H7C 0.9800 .
N7 H7D 0.9800 .
N7 C37 1.50(2) .
N7 C42 1.48(2) .
C37 H37A 0.9800 .
C37 H37B 0.9800 .
C37 C38 1.52(2) .
C38 H38A 0.9800 .
C38 H38B 0.9800 .
C38 C39 1.51(2) .
C39 H39A 0.9800 .
C39 H39B 0.9800 .
C39 C40 1.51(2) .
C40 H40A 0.9800 .
C40 H40B 0.9800 .
C40 C41 1.48(2) .
C41 H41A 0.9800 .
C41 H41B 0.9800 .
C41 C42 1.49(2) .
C42 H42A 0.9800 .
C42 H42B 0.9800 .
N8 H8C 0.9800 .
N8 H8D 0.9800 .
N8 C43 1.51(2) .
N8 C48 1.54(2) .
C43 H43A 0.9800 .
C43 H43B 0.9800 .
C43 C44 1.49(2) .
C44 H44A 0.9800 .
C44 H44B 0.9800 .
C44 C45 1.51(2) .
C45 H45A 0.9800 .
C45 H45B 0.9800 .
C45 C46 1.49(2) .
C46 H46A 0.9800 .
C46 H46B 0.9800 .
C46 C47 1.49(2) .
C47 H47A 0.9800 .
C47 H47B 0.9800 .
C47 C48 1.45(2) .
C48 H48A 0.9800 .
C48 H48B 0.9800 .
N9 H9C 0.9800 .
N9 H9D 0.9800 .
N9 C60 1.43(4) .
N9 C55 1.46(2) .
N10 H10C 0.9800 .
N10 H10D 0.9800 .
N10 C49 1.32(4) .
N10 C54 1.50(4) .
C49 H49A 0.9800 .
C49 H49B 0.9800 .
C49 C50 1.43(5) .
C60 H60A 0.9800 .
C60 H60B 0.9800 .
C60 C59 1.48(2) .
C55 H55A 0.9800 .
C55 H55B 0.9800 .
C55 C56 1.52(2) .
C54 H54A 0.9800 .
C54 H54B 0.9800 .
C54 C53 1.49(4) .
C53 H53A 0.9800 .
C53 H53B 0.9800 .
C53 C52 1.48(4) .
C52 H52A 0.9800 .
C52 H52B 0.9800 .
C52 C51 1.56(4) .
C59 H59A 0.9800 .
C59 H59B 0.9800 .
C59 C58 1.48(2) .
C56 H56A 0.9800 .
C56 H56B 0.9800 .
C56 C0AA 1.41(5) .
C58 H58A 0.9800 .
C58 H58B 0.9800 .
C58 C0AA 1.61(5) .
C50 H50A 0.9800 .
C50 H50B 0.9800 .
C50 C51 1.65(4) .
C51 H51A 0.9800 .
C51 H51B 0.9800 .
C64 H64A 0.9800 .
C64 H64B 0.9800 .
C64 C62 1.59(6) .
C0AA H0AA 0.9800 .
C0AA H0AB 0.9800 .
C63 H63A 0.9800 .
C63 H63B 0.9800 .
C62 H62A 0.9800 .
C62 H62B 0.9800 .

loop_
_geom_torsion_atom_site_label_1
_geom_torsion_atom_site_label_2
_geom_torsion_atom_site_label_3
_geom_torsion_atom_site_label_4
_geom_torsion
C2 C3 C4 C64 -24(6)
C3 C2 C63 N1 -59(12)
C3 C4 C64 C62 -38(7)
C4 C64 C62 N1 67(6)
N2 C7 C8 C9 -80(4)
C7 N2 C12 C11 -51(5)
C7 C8 C9 C10 14(6)
C8 C9 C10 C11 53(6)
C9 C10 C11 C12 -60(5)
C10 C11 C12 N2 40(6)
C12 N2 C7 C8 83(4)
N3 C13 C14 C15 -82(4)
C13 N3 C18 C17 65(6)
C13 C14 C15 C16 70(4)
C15 C16 C17 C18 1(6)
C16 C17 C18 N3 -49(6)
C18 N3 C13 C14 14(5)
N4 C19 C20 C21 -25(6)
C19 N4 C24 C23 93(3)
C19 C20 C21 C22 61(5)
C20 C21 C22 C23 -69(5)
C21 C22 C23 C24 77(5)
C22 C23 C24 N4 -94(4)
C24 N4 C19 C20 -44(5)
N7 C37 C38 C39 54(5)
C37 N7 C42 C41 80(4)
C37 C38 C39 C40 -10(6)
C38 C39 C40 C41 -35(6)
C39 C40 C41 C42 68(5)
C40 C41 C42 N7 -73(4)
C42 N7 C37 C38 -86(4)
N8 C43 C44 C45 -5(7)
C43 N8 C48 C47 18(6)
C43 C44 C45 C46 45(6)
C44 C45 C46 C47 -4(7)
C45 C46 C47 C48 -57(5)
C46 C47 C48 N8 46(6)
C48 N8 C43 C44 -43(6)
N9 C60 C59 C58 -62(4)
N9 C55 C56 C0AA 10(6)
N10 C49 C50 C51 101(3)
N10 C54 C53 C52 12(5)
C49 N10 C54 C53 38(5)
C49 C50 C51 C52 -96(3)
C60 N9 C55 C56 -26(5)
C60 C59 C58 C0AA -6(5)
C55 N9 C60 C59 75(4)
C55 C56 C0AA C58 -42(7)
C54 N10 C49 C50 -80(4)
C54 C53 C52 C51 -46(5)
C53 C52 C51 C50 70(3)
C59 C58 C0AA C56 57(6)
C63 N1 C62 C64 -44(5)
C63 C2 C3 C4 73(11)
C62 N1 C63 C2 38(9)
